data_4079712
loop_
_publ_author_name
'Segarra, Candela'
'Mas-Marz Elena'
'Lowe, John P.'
'Mahon, Mary F.'
'Poulten, Rebecca C.'
'Whittlesey, Michael K.'

_publ_section_title
;
 Ring-Expanded N-Heterocyclic Carbene Complexes of Rhodium with
 Bifluoride, Fluoride, and Fluoroaryl Ligands
;
_journal_issue 24
_journal_name_full Organometallics
_journal_page_first 8584
_journal_paper_doi 10.1021/om300984v
_journal_volume 31
_journal_year 2012
_chemical_formula_sum 'C46 H51 N2 P2 Rh'
_chemical_formula_weight 796.74
_chemical_name_systematic
; 
 ? 
;
_space_group_IT_number 14
_symmetry_cell_setting monoclinic
_symmetry_space_group_name_Hall '-P 2yn'
_symmetry_space_group_name_H-M 'P 1 21/n 1'
_atom_sites_solution_hydrogens geom
_atom_sites_solution_primary direct
_atom_sites_solution_secondary difmap
_audit_creation_method SHELXL-97
_cell_angle_alpha 90.00
_cell_angle_beta 99.087(1)
_cell_angle_gamma 90.00
_cell_formula_units_Z 4
_cell_length_a 12.2590(1)
_cell_length_b 18.4130(1)
_cell_length_c 18.1830(2)
_cell_measurement_reflns_used 58881
_cell_measurement_temperature 150(2)
_cell_measurement_theta_max 30.034
_cell_measurement_theta_min 2.910
_cell_volume 4052.85(6)
_computing_cell_refinement 'HKL Scalepack (Otwinowski & Minor 1997)'
_computing_data_collection 'Collect (Bruker AXS BV 1997-2004)'
_computing_data_reduction 'Denzo & Scalepack (Otwinowski, Minor 1997)'
_computing_molecular_graphics 'ORTEX (P.McArdle 1995)'
_computing_publication_material 'SHELXL-97/2 (Sheldrick 1997)'
_computing_structure_refinement 'SHELXL-97/2 (Sheldrick 1997)'
_computing_structure_solution 'SHELXS-97 (Sheldrick 1990)'
_diffrn_ambient_temperature 150(2)
_diffrn_measured_fraction_theta_full 0.997
_diffrn_measured_fraction_theta_max 0.997
_diffrn_measurement_device_type '95mm CCD camera on \k-goniostat'
_diffrn_measurement_method CCD
_diffrn_radiation_monochromator 'horizonally mounted graphite crystal'
_diffrn_radiation_source 'fine-focus sealed tube'
_diffrn_radiation_type MoK\a
_diffrn_radiation_wavelength 0.71073
_diffrn_reflns_av_R_equivalents 0.0410
_diffrn_reflns_av_sigmaI/netI 0.0264
_diffrn_reflns_limit_h_max 17
_diffrn_reflns_limit_h_min -17
_diffrn_reflns_limit_k_max 25
_diffrn_reflns_limit_k_min -24
_diffrn_reflns_limit_l_max 25
_diffrn_reflns_limit_l_min -25
_diffrn_reflns_number 80004
_diffrn_reflns_theta_full 30.07
_diffrn_reflns_theta_max 30.07
_diffrn_reflns_theta_min 3.55
_exptl_absorpt_coefficient_mu 0.534
_exptl_absorpt_correction_T_max 0.901
_exptl_absorpt_correction_T_min 0.839
_exptl_absorpt_correction_type multi-scan
_exptl_absorpt_process_details
;
multi-scan from symmetry-related measurements 
 Sortav (Blessing 1995)
;
_exptl_crystal_colour orange
_exptl_crystal_density_diffrn 1.306
_exptl_crystal_density_method 'not measured'
_exptl_crystal_description block
_exptl_crystal_F_000 1664
_exptl_crystal_size_max 0.25
_exptl_crystal_size_mid 0.20
_exptl_crystal_size_min 0.20
_refine_diff_density_max 0.503
_refine_diff_density_min -0.757
_refine_diff_density_rms 0.095
_refine_ls_extinction_method none
_refine_ls_goodness_of_fit_ref 0.994
_refine_ls_hydrogen_treatment mixed
_refine_ls_matrix_type full
_refine_ls_number_parameters 481
_refine_ls_number_reflns 11864
_refine_ls_number_restraints 1
_refine_ls_restrained_S_all 0.994
_refine_ls_R_factor_all 0.0353
_refine_ls_R_factor_gt 0.0274
_refine_ls_shift/su_max 0.003
_refine_ls_shift/su_mean 0.000
_refine_ls_structure_factor_coef Fsqd
_refine_ls_weighting_details 'calc w=1/[\s^2^(Fo^2^)+(0.0271P)^2^+2.8902P] where P=(Fo^2^+2Fc^2^)/3'
_refine_ls_weighting_scheme calc
_refine_ls_wR_factor_gt 0.0631
_refine_ls_wR_factor_ref 0.0684
_reflns_number_gt 10319
_reflns_number_total 11864
_reflns_threshold_expression >2sigma(I)
_cod_data_source_file om300984v_si_001.cif
_cod_data_source_block k09mkw29
_cod_depositor_comments
;
The following automatic conversions were performed:

'_symmetry_cell_setting' value 'Monoclinic' changed to 'monoclinic'
according to /home/saulius/struct/CIF-dictionaries/cif_core.dic
dictionary named 'cif_core.dic' version 2.4.2 from 2011-04-26.

Automatic conversion script
Id: cif_fix_values 1891 2012-01-12 08:04:46Z andrius 
;
_cod_original_sg_symbol_H-M P21/n
_cod_database_code 4079712

loop_
_symmetry_equiv_pos_as_xyz
'x, y, z'
'-x+1/2, y+1/2, -z+1/2'
'-x, -y, -z'
'x-1/2, -y-1/2, z-1/2'

loop_
_atom_site_label
_atom_site_type_symbol
_atom_site_fract_x
_atom_site_fract_y
_atom_site_fract_z
_atom_site_U_iso_or_equiv
_atom_site_adp_type
_atom_site_occupancy
_atom_site_symmetry_multiplicity
_atom_site_calc_flag
_atom_site_refinement_flags
_atom_site_disorder_assembly
_atom_site_disorder_group
Rh1 Rh 0.311292(8) 0.131518(5) 0.257803(5) 0.01671(3) Uani 1 1 d D . .
P1 P 0.20365(3) 0.135529(18) 0.346920(19) 0.01723(7) Uani 1 1 d . . .
P2 P 0.42250(3) 0.166861(18) 0.178256(18) 0.01641(7) Uani 1 1 d . . .
N1 N 0.37077(11) -0.02927(6) 0.26488(7) 0.0257(3) Uani 1 1 d . . .
N2 N 0.22005(10) -0.00302(6) 0.17620(7) 0.0236(2) Uani 1 1 d . . .
C1 C 0.30042(11) 0.02101(7) 0.23073(7) 0.0187(2) Uani 1 1 d . A .
C2 C 0.3680(2) -0.10658(14) 0.24393(19) 0.0308(6) Uani 0.75 1 d P A 1
H2A H 0.3948 -0.1366 0.2883 0.037 Uiso 0.75 1 calc PR A 1
H2B H 0.4172 -0.1150 0.2065 0.037 Uiso 0.75 1 calc PR A 1
C3 C 0.2510(2) -0.12829(11) 0.21196(15) 0.0347(5) Uani 0.75 1 d P A 1
H3A H 0.2032 -0.1251 0.2509 0.042 Uiso 0.75 1 calc PR A 1
H3B H 0.2497 -0.1790 0.1938 0.042 Uiso 0.75 1 calc PR A 1
C4 C 0.2095(3) -0.07779(15) 0.14875(19) 0.0309(6) Uani 0.75 1 d P A 1
H4A H 0.2532 -0.0843 0.1078 0.037 Uiso 0.75 1 calc PR A 1
H4B H 0.1312 -0.0887 0.1292 0.037 Uiso 0.75 1 calc PR A 1
C5 C 0.46202(13) -0.00644(9) 0.32307(9) 0.0305(3) Uani 1 1 d . A .
H5 H 0.4606 0.0478 0.3255 0.037 Uiso 1 1 calc R . .
C6 C 0.57431(14) -0.02860(11) 0.30437(10) 0.0366(4) Uani 1 1 d . . .
H6A H 0.5824 -0.0815 0.3083 0.055 Uiso 1 1 calc R A .
H6B H 0.6329 -0.0052 0.3393 0.055 Uiso 1 1 calc R . .
H6C H 0.5798 -0.0133 0.2535 0.055 Uiso 1 1 calc R . .
C7 C 0.44857(17) -0.03512(14) 0.39959(10) 0.0502(5) Uani 1 1 d . . .
H7A H 0.3769 -0.0198 0.4116 0.075 Uiso 1 1 calc R A .
H7B H 0.5078 -0.0158 0.4370 0.075 Uiso 1 1 calc R . .
H7C H 0.4524 -0.0883 0.3995 0.075 Uiso 1 1 calc R . .
C8 C 0.14063(12) 0.04952(8) 0.13679(8) 0.0258(3) Uani 1 1 d . A .
H8 H 0.1636 0.0988 0.1565 0.031 Uiso 1 1 calc R . .
C9 C 0.14348(15) 0.05067(11) 0.05306(9) 0.0366(4) Uani 1 1 d . . .
H9A H 0.2187 0.0615 0.0444 0.055 Uiso 1 1 calc R A .
H9B H 0.0928 0.0881 0.0295 0.055 Uiso 1 1 calc R . .
H9C H 0.1208 0.0031 0.0317 0.055 Uiso 1 1 calc R . .
C10 C 0.02337(13) 0.03668(10) 0.15214(10) 0.0347(4) Uani 1 1 d . . .
H10A H -0.0041 -0.0097 0.1302 0.052 Uiso 1 1 calc R A .
H10B H -0.0247 0.0761 0.1301 0.052 Uiso 1 1 calc R . .
H10C H 0.0236 0.0354 0.2060 0.052 Uiso 1 1 calc R . .
C11 C 0.17885(11) 0.05577(8) 0.40299(8) 0.0214(3) Uani 1 1 d . . .
C12 C 0.14681(12) -0.00835(8) 0.36460(9) 0.0251(3) Uani 1 1 d . . .
H12 H 0.1401 -0.0092 0.3118 0.030 Uiso 1 1 calc R . .
C13 C 0.12464(14) -0.07087(9) 0.40226(10) 0.0317(3) Uani 1 1 d . . .
H13 H 0.1024 -0.1140 0.3753 0.038 Uiso 1 1 calc R . .
C14 C 0.13506(15) -0.07025(9) 0.47931(11) 0.0377(4) Uani 1 1 d . . .
H14 H 0.1198 -0.1129 0.5053 0.045 Uiso 1 1 calc R . .
C15 C 0.16756(17) -0.00763(10) 0.51789(10) 0.0413(4) Uani 1 1 d . . .
H15 H 0.1751 -0.0073 0.5707 0.050 Uiso 1 1 calc R . .
C16 C 0.18960(15) 0.05536(9) 0.48037(9) 0.0324(3) Uani 1 1 d . . .
H16 H 0.2121 0.0982 0.5077 0.039 Uiso 1 1 calc R . .
C17 C 0.24305(12) 0.20411(7) 0.42007(7) 0.0206(3) Uani 1 1 d . . .
C18 C 0.35455(14) 0.21396(10) 0.44673(10) 0.0352(4) Uani 1 1 d . . .
H18 H 0.4078 0.1848 0.4278 0.042 Uiso 1 1 calc R . .
C19 C 0.38913(15) 0.26608(12) 0.50089(12) 0.0465(5) Uani 1 1 d . . .
H19 H 0.4657 0.2721 0.5188 0.056 Uiso 1 1 calc R . .
C20 C 0.31281(15) 0.30907(10) 0.52865(10) 0.0367(4) Uani 1 1 d . . .
H20 H 0.3366 0.3440 0.5662 0.044 Uiso 1 1 calc R . .
C21 C 0.20233(14) 0.30109(9) 0.50164(9) 0.0293(3) Uani 1 1 d . . .
H21 H 0.1497 0.3315 0.5196 0.035 Uiso 1 1 calc R . .
C22 C 0.16724(12) 0.24855(8) 0.44793(8) 0.0263(3) Uani 1 1 d . . .
H22 H 0.0906 0.2430 0.4301 0.032 Uiso 1 1 calc R . .
C23 C 0.06030(11) 0.16271(7) 0.31171(8) 0.0208(3) Uani 1 1 d . . .
C24 C 0.04314(14) 0.21310(8) 0.25383(9) 0.0287(3) Uani 1 1 d . . .
H24 H 0.1037 0.2296 0.2316 0.034 Uiso 1 1 calc R . .
C25 C -0.06261(15) 0.23933(9) 0.22859(11) 0.0394(4) Uani 1 1 d . . .
H25 H -0.0736 0.2743 0.1897 0.047 Uiso 1 1 calc R . .
C26 C -0.15167(15) 0.21489(10) 0.25961(12) 0.0418(4) Uani 1 1 d . . .
H26 H -0.2233 0.2340 0.2432 0.050 Uiso 1 1 calc R . .
C27 C -0.13611(14) 0.16260(10) 0.31459(11) 0.0379(4) Uani 1 1 d . . .
H27 H -0.1978 0.1440 0.3342 0.045 Uiso 1 1 calc R . .
C28 C -0.03038(13) 0.13692(9) 0.34150(9) 0.0284(3) Uani 1 1 d . . .
H28 H -0.0201 0.1018 0.3802 0.034 Uiso 1 1 calc R . .
C29 C 0.51387(11) 0.24608(7) 0.20244(7) 0.0192(2) Uani 1 1 d . . .
C30 C 0.56853(12) 0.27956(8) 0.14951(8) 0.0247(3) Uani 1 1 d . . .
H30 H 0.5609 0.2603 0.1005 0.030 Uiso 1 1 calc R . .
C31 C 0.63382(14) 0.34057(9) 0.16776(10) 0.0321(3) Uani 1 1 d . . .
H31 H 0.6708 0.3625 0.1313 0.039 Uiso 1 1 calc R . .
C32 C 0.64524(14) 0.36962(8) 0.23894(10) 0.0338(4) Uani 1 1 d . . .
H32 H 0.6893 0.4117 0.2513 0.041 Uiso 1 1 calc R . .
C33 C 0.59208(14) 0.33696(9) 0.29178(10) 0.0332(3) Uani 1 1 d . . .
H33 H 0.6000 0.3565 0.3407 0.040 Uiso 1 1 calc R . .
C34 C 0.52670(13) 0.27541(8) 0.27382(8) 0.0263(3) Uani 1 1 d . . .
H34 H 0.4907 0.2534 0.3107 0.032 Uiso 1 1 calc R . .
C35 C 0.34618(11) 0.19994(7) 0.08900(7) 0.0192(2) Uani 1 1 d . . .
C36 C 0.37392(13) 0.18393(8) 0.01915(8) 0.0260(3) Uani 1 1 d . . .
H36 H 0.4359 0.1539 0.0158 0.031 Uiso 1 1 calc R . .
C37 C 0.31162(16) 0.21151(9) -0.04565(9) 0.0343(4) Uani 1 1 d . . .
H37 H 0.3307 0.1997 -0.0929 0.041 Uiso 1 1 calc R . .
C38 C 0.22181(15) 0.25621(9) -0.04110(10) 0.0357(4) Uani 1 1 d . . .
H38 H 0.1791 0.2749 -0.0852 0.043 Uiso 1 1 calc R . .
C39 C 0.19469(13) 0.27344(9) 0.02788(10) 0.0323(3) Uani 1 1 d . . .
H39 H 0.1342 0.3049 0.0311 0.039 Uiso 1 1 calc R . .
C40 C 0.25555(12) 0.24496(8) 0.09241(9) 0.0255(3) Uani 1 1 d . . .
H40 H 0.2352 0.2563 0.1394 0.031 Uiso 1 1 calc R . .
C41 C 0.51801(11) 0.09993(7) 0.14793(7) 0.0191(2) Uani 1 1 d . . .
C42 C 0.47373(13) 0.03678(8) 0.11189(8) 0.0252(3) Uani 1 1 d . . .
H42 H 0.3958 0.0312 0.1005 0.030 Uiso 1 1 calc R . .
C43 C 0.54218(15) -0.01780(9) 0.09261(9) 0.0333(3) Uani 1 1 d . . .
H43 H 0.5108 -0.0598 0.0673 0.040 Uiso 1 1 calc R . .
C44 C 0.65597(15) -0.01135(9) 0.11015(10) 0.0348(4) Uani 1 1 d . . .
H44 H 0.7026 -0.0487 0.0969 0.042 Uiso 1 1 calc R . .
C45 C 0.70096(13) 0.04980(9) 0.14703(10) 0.0338(4) Uani 1 1 d . . .
H45 H 0.7789 0.0542 0.1599 0.041 Uiso 1 1 calc R . .
C46 C 0.63254(12) 0.10521(8) 0.16554(9) 0.0271(3) Uani 1 1 d . . .
H46 H 0.6646 0.1472 0.1905 0.032 Uiso 1 1 calc R . .
C2A C 0.3503(9) -0.1096(6) 0.2628(5) 0.031(2) Uiso 0.25 1 d P A 2
H2A1 H 0.3002 -0.1232 0.2982 0.037 Uiso 0.25 1 calc PR A 2
H2A2 H 0.4206 -0.1365 0.2760 0.037 Uiso 0.25 1 calc PR A 2
C3A C 0.2983(7) -0.1264(4) 0.1844(4) 0.0354(15) Uiso 0.25 1 d P A 2
H3A1 H 0.3493 -0.1131 0.1494 0.042 Uiso 0.25 1 calc PR A 2
H3A2 H 0.2822 -0.1789 0.1791 0.042 Uiso 0.25 1 calc PR A 2
C4A C 0.1925(9) -0.0831(6) 0.1670(6) 0.031(3) Uiso 0.25 1 d P A 2
H4A1 H 0.1408 -0.0973 0.2011 0.038 Uiso 0.25 1 calc PR A 2
H4A2 H 0.1565 -0.0929 0.1152 0.038 Uiso 0.25 1 calc PR A 2
H1 H 0.3100(16) 0.2171(3) 0.2723(11) 0.043(6) Uiso 1 1 d D . .

loop_
_atom_site_aniso_label
_atom_site_aniso_U_11
_atom_site_aniso_U_22
_atom_site_aniso_U_33
_atom_site_aniso_U_23
_atom_site_aniso_U_13
_atom_site_aniso_U_12
Rh1 0.02063(5) 0.01259(5) 0.01818(5) -0.00087(3) 0.00700(4) -0.00017(3)
P1 0.01939(15) 0.01534(15) 0.01784(15) -0.00045(11) 0.00564(12) 0.00037(12)
P2 0.01833(15) 0.01444(15) 0.01694(15) -0.00052(11) 0.00428(12) -0.00009(12)
N1 0.0277(6) 0.0150(5) 0.0325(6) -0.0015(5) -0.0009(5) 0.0024(5)
N2 0.0229(6) 0.0171(5) 0.0294(6) -0.0055(5) -0.0004(5) -0.0006(4)
C1 0.0198(6) 0.0161(6) 0.0208(6) -0.0005(5) 0.0049(5) 0.0000(5)
C2 0.0365(14) 0.0128(10) 0.0433(17) 0.0001(10) 0.0070(13) 0.0047(9)
C3 0.0381(12) 0.0137(9) 0.0526(14) -0.0051(8) 0.0082(11) -0.0038(8)
C4 0.0346(14) 0.0170(11) 0.0399(17) -0.0114(11) 0.0019(13) -0.0050(9)
C5 0.0302(8) 0.0242(7) 0.0337(8) -0.0002(6) -0.0058(6) 0.0060(6)
C6 0.0285(8) 0.0441(10) 0.0357(9) 0.0115(7) 0.0006(7) -0.0009(7)
C7 0.0359(10) 0.0833(16) 0.0310(9) 0.0009(9) 0.0035(7) 0.0187(10)
C8 0.0222(7) 0.0238(7) 0.0291(7) -0.0030(5) -0.0031(5) -0.0001(5)
C9 0.0318(8) 0.0453(10) 0.0301(8) 0.0012(7) -0.0027(7) -0.0060(7)
C10 0.0247(7) 0.0394(9) 0.0384(9) -0.0034(7) 0.0000(6) 0.0011(7)
C11 0.0209(6) 0.0209(6) 0.0236(6) 0.0043(5) 0.0070(5) 0.0025(5)
C12 0.0263(7) 0.0213(7) 0.0291(7) 0.0027(5) 0.0083(6) -0.0011(5)
C13 0.0312(8) 0.0211(7) 0.0455(9) 0.0051(6) 0.0139(7) -0.0020(6)
C14 0.0415(9) 0.0287(8) 0.0461(10) 0.0171(7) 0.0169(8) 0.0021(7)
C15 0.0564(12) 0.0402(10) 0.0294(8) 0.0146(7) 0.0135(8) 0.0011(8)
C16 0.0437(9) 0.0290(8) 0.0256(7) 0.0039(6) 0.0088(7) -0.0019(7)
C17 0.0246(7) 0.0191(6) 0.0190(6) -0.0016(5) 0.0062(5) -0.0013(5)
C18 0.0240(7) 0.0417(9) 0.0389(9) -0.0151(7) 0.0018(6) 0.0039(7)
C19 0.0276(9) 0.0576(12) 0.0506(11) -0.0250(9) -0.0055(8) 0.0003(8)
C20 0.0382(9) 0.0379(9) 0.0326(8) -0.0156(7) 0.0015(7) -0.0061(7)
C21 0.0333(8) 0.0273(7) 0.0290(7) -0.0086(6) 0.0100(6) -0.0005(6)
C22 0.0234(7) 0.0278(7) 0.0288(7) -0.0076(6) 0.0070(6) -0.0017(6)
C23 0.0227(6) 0.0169(6) 0.0222(6) -0.0043(5) 0.0018(5) 0.0015(5)
C24 0.0316(8) 0.0199(7) 0.0324(8) 0.0019(6) -0.0021(6) -0.0017(6)
C25 0.0387(9) 0.0218(7) 0.0501(10) 0.0032(7) -0.0167(8) 0.0001(7)
C26 0.0270(8) 0.0283(8) 0.0631(12) -0.0112(8) -0.0148(8) 0.0045(7)
C27 0.0221(7) 0.0401(10) 0.0508(10) -0.0078(8) 0.0038(7) 0.0015(7)
C28 0.0230(7) 0.0334(8) 0.0295(7) -0.0018(6) 0.0062(6) 0.0024(6)
C29 0.0197(6) 0.0154(6) 0.0219(6) 0.0003(5) 0.0014(5) 0.0001(5)
C30 0.0264(7) 0.0220(7) 0.0255(7) 0.0027(5) 0.0032(5) -0.0030(5)
C31 0.0316(8) 0.0248(7) 0.0391(9) 0.0087(6) 0.0027(7) -0.0073(6)
C32 0.0305(8) 0.0210(7) 0.0461(10) -0.0012(6) -0.0055(7) -0.0065(6)
C33 0.0338(8) 0.0295(8) 0.0336(8) -0.0108(6) -0.0026(7) -0.0040(6)
C34 0.0270(7) 0.0273(7) 0.0237(7) -0.0036(5) 0.0014(6) -0.0027(6)
C35 0.0210(6) 0.0163(6) 0.0198(6) 0.0004(5) 0.0017(5) -0.0025(5)
C36 0.0321(8) 0.0246(7) 0.0213(7) -0.0008(5) 0.0041(6) 0.0015(6)
C37 0.0490(10) 0.0317(8) 0.0205(7) 0.0005(6) -0.0001(7) -0.0015(7)
C38 0.0397(9) 0.0316(8) 0.0309(8) 0.0072(6) -0.0100(7) -0.0033(7)
C39 0.0259(7) 0.0277(8) 0.0411(9) 0.0069(7) -0.0016(6) 0.0031(6)
C40 0.0239(7) 0.0243(7) 0.0285(7) 0.0019(5) 0.0046(6) 0.0006(5)
C41 0.0226(6) 0.0176(6) 0.0183(6) 0.0020(5) 0.0069(5) 0.0021(5)
C42 0.0279(7) 0.0240(7) 0.0235(7) -0.0044(5) 0.0032(5) 0.0031(6)
C43 0.0452(9) 0.0268(8) 0.0281(8) -0.0069(6) 0.0067(7) 0.0100(7)
C44 0.0415(9) 0.0321(8) 0.0350(8) 0.0052(7) 0.0187(7) 0.0169(7)
C45 0.0250(7) 0.0322(8) 0.0469(10) 0.0130(7) 0.0144(7) 0.0085(6)
C46 0.0231(7) 0.0213(7) 0.0375(8) 0.0057(6) 0.0069(6) 0.0010(5)

loop_
_atom_type_symbol
_atom_type_description
_atom_type_scat_dispersion_real
_atom_type_scat_dispersion_imag
_atom_type_scat_source
C C 0.0033 0.0016 'International Tables Vol C Tables 4.2.6.8 and 6.1.1.4'
H H 0.0000 0.0000 'International Tables Vol C Tables 4.2.6.8 and 6.1.1.4'
N N 0.0061 0.0033 'International Tables Vol C Tables 4.2.6.8 and 6.1.1.4'
P P 0.1023 0.0942 'International Tables Vol C Tables 4.2.6.8 and 6.1.1.4'
Rh Rh -1.1178 0.9187 'International Tables Vol C Tables 4.2.6.8 and 6.1.1.4'

loop_
_geom_angle_atom_site_label_1
_geom_angle_atom_site_label_2
_geom_angle_atom_site_label_3
_geom_angle
C1 Rh1 P2 98.83(4)
C1 Rh1 P1 100.30(4)
P2 Rh1 P1 160.869(13)
C1 Rh1 H1 174.6(7)
P2 Rh1 H1 80.9(7)
P1 Rh1 H1 80.0(7)
C11 P1 C23 100.21(6)
C11 P1 C17 101.21(6)
C23 P1 C17 101.05(6)
C11 P1 Rh1 122.72(5)
C23 P1 Rh1 113.27(5)
C17 P1 Rh1 115.24(5)
C41 P2 C35 102.45(6)
C41 P2 C29 102.06(6)
C35 P2 C29 98.79(6)
C41 P2 Rh1 118.68(4)
C35 P2 Rh1 112.90(4)
C29 P2 Rh1 118.96(4)
C1 N1 C5 119.50(12)
C1 N1 C2 123.89(16)
C5 N1 C2 116.45(15)
C1 N1 C2A 125.0(4)
C5 N1 C2A 113.9(4)
C2 N1 C2A 16.9(3)
C1 N2 C4 124.82(16)
C1 N2 C8 119.24(11)
C4 N2 C8 115.79(15)
C1 N2 C4A 121.4(4)
C4 N2 C4A 16.4(4)
C8 N2 C4A 117.7(4)
N1 C1 N2 116.79(12)
N1 C1 Rh1 123.16(10)
N2 C1 Rh1 120.05(10)
N1 C2 C3 109.67(19)
N1 C2 H2A 109.7
C3 C2 H2A 109.7
N1 C2 H2B 109.7
C3 C2 H2B 109.7
H2A C2 H2B 108.2
C2 C3 C4 108.4(2)
C2 C3 H3A 110.0
C4 C3 H3A 110.0
C2 C3 H3B 110.0
C4 C3 H3B 110.0
H3A C3 H3B 108.4
N2 C4 C3 108.7(2)
N2 C4 H4A 110.0
C3 C4 H4A 110.0
N2 C4 H4B 110.0
C3 C4 H4B 110.0
H4A C4 H4B 108.3
N1 C5 C7 112.20(15)
N1 C5 C6 111.90(14)
C7 C5 C6 110.07(13)
N1 C5 H5 107.5
C7 C5 H5 107.5
C6 C5 H5 107.5
C5 C6 H6A 109.5
C5 C6 H6B 109.5
H6A C6 H6B 109.5
C5 C6 H6C 109.5
H6A C6 H6C 109.5
H6B C6 H6C 109.5
C5 C7 H7A 109.5
C5 C7 H7B 109.5
H7A C7 H7B 109.5
C5 C7 H7C 109.5
H7A C7 H7C 109.5
H7B C7 H7C 109.5
N2 C8 C10 112.22(13)
N2 C8 C9 112.07(13)
C10 C8 C9 110.78(13)
N2 C8 H8 107.1
C10 C8 H8 107.1
C9 C8 H8 107.1
C8 C9 H9A 109.5
C8 C9 H9B 109.5
H9A C9 H9B 109.5
C8 C9 H9C 109.5
H9A C9 H9C 109.5
H9B C9 H9C 109.5
C8 C10 H10A 109.5
C8 C10 H10B 109.5
H10A C10 H10B 109.5
C8 C10 H10C 109.5
H10A C10 H10C 109.5
H10B C10 H10C 109.5
C16 C11 C12 118.36(13)
C16 C11 P1 124.52(12)
C12 C11 P1 117.12(11)
C13 C12 C11 121.08(15)
C13 C12 H12 119.5
C11 C12 H12 119.5
C14 C13 C12 119.83(16)
C14 C13 H13 120.1
C12 C13 H13 120.1
C15 C14 C13 119.69(15)
C15 C14 H14 120.2
C13 C14 H14 120.2
C14 C15 C16 120.73(16)
C14 C15 H15 119.6
C16 C15 H15 119.6
C11 C16 C15 120.30(16)
C11 C16 H16 119.8
C15 C16 H16 119.8
C18 C17 C22 118.24(13)
C18 C17 P1 118.24(11)
C22 C17 P1 123.47(11)
C17 C18 C19 120.66(15)
C17 C18 H18 119.7
C19 C18 H18 119.7
C20 C19 C18 120.38(16)
C20 C19 H19 119.8
C18 C19 H19 119.8
C21 C20 C19 119.66(15)
C21 C20 H20 120.2
C19 C20 H20 120.2
C20 C21 C22 120.17(15)
C20 C21 H21 119.9
C22 C21 H21 119.9
C17 C22 C21 120.87(14)
C17 C22 H22 119.6
C21 C22 H22 119.6
C24 C23 C28 119.04(14)
C24 C23 P1 117.72(11)
C28 C23 P1 123.22(11)
C25 C24 C23 120.11(16)
C25 C24 H24 119.9
C23 C24 H24 119.9
C26 C25 C24 120.50(17)
C26 C25 H25 119.8
C24 C25 H25 119.8
C27 C26 C25 119.72(16)
C27 C26 H26 120.1
C25 C26 H26 120.1
C26 C27 C28 120.38(17)
C26 C27 H27 119.8
C28 C27 H27 119.8
C27 C28 C23 120.15(16)
C27 C28 H28 119.9
C23 C28 H28 119.9
C34 C29 C30 118.32(13)
C34 C29 P2 120.19(11)
C30 C29 P2 121.45(10)
C31 C30 C29 120.83(14)
C31 C30 H30 119.6
C29 C30 H30 119.6
C32 C31 C30 120.29(15)
C32 C31 H31 119.9
C30 C31 H31 119.9
C33 C32 C31 119.48(14)
C33 C32 H32 120.3
C31 C32 H32 120.3
C32 C33 C34 120.48(15)
C32 C33 H33 119.8
C34 C33 H33 119.8
C29 C34 C33 120.60(14)
C29 C34 H34 119.7
C33 C34 H34 119.7
C40 C35 C36 118.40(13)
C40 C35 P2 116.99(10)
C36 C35 P2 124.60(11)
C37 C36 C35 120.78(15)
C37 C36 H36 119.6
C35 C36 H36 119.6
C38 C37 C36 119.96(15)
C38 C37 H37 120.0
C36 C37 H37 120.0
C39 C38 C37 119.76(15)
C39 C38 H38 120.1
C37 C38 H38 120.1
C38 C39 C40 120.31(15)
C38 C39 H39 119.8
C40 C39 H39 119.8
C39 C40 C35 120.77(14)
C39 C40 H40 119.6
C35 C40 H40 119.6
C46 C41 C42 117.85(13)
C46 C41 P2 123.32(11)
C42 C41 P2 118.51(10)
C43 C42 C41 120.89(15)
C43 C42 H42 119.6
C41 C42 H42 119.6
C44 C43 C42 120.40(16)
C44 C43 H43 119.8
C42 C43 H43 119.8
C45 C44 C43 119.48(14)
C45 C44 H44 120.3
C43 C44 H44 120.3
C44 C45 C46 120.29(15)
C44 C45 H45 119.9
C46 C45 H45 119.9
C41 C46 C45 121.06(15)
C41 C46 H46 119.5
C45 C46 H46 119.5
N1 C2A C3A 105.8(7)
N1 C2A H2A1 110.6
C3A C2A H2A1 110.6
N1 C2A H2A2 110.6
C3A C2A H2A2 110.6
H2A1 C2A H2A2 108.7
C4A C3A C2A 108.2(8)
C4A C3A H3A1 110.1
C2A C3A H3A1 110.1
C4A C3A H3A2 110.1
C2A C3A H3A2 110.1
H3A1 C3A H3A2 108.4
C3A C4A N2 108.7(7)
C3A C4A H4A1 110.0
N2 C4A H4A1 110.0
C3A C4A H4A2 110.0
N2 C4A H4A2 110.0
H4A1 C4A H4A2 108.3

loop_
_geom_bond_atom_site_label_1
_geom_bond_atom_site_label_2
_geom_bond_distance
Rh1 C1 2.0928(13)
Rh1 P2 2.2354(3)
Rh1 P1 2.2467(3)
Rh1 H1 1.599(5)
P1 C11 1.8402(14)
P1 C23 1.8421(14)
P1 C17 1.8423(14)
P2 C41 1.8433(13)
P2 C35 1.8441(14)
P2 C29 1.8494(14)
N1 C1 1.3481(18)
N1 C5 1.474(2)
N1 C2 1.473(3)
N1 C2A 1.500(11)
N2 C1 1.3567(18)
N2 C4 1.463(3)
N2 C8 1.4754(19)
N2 C4A 1.516(12)
C2 C3 1.513(4)
C2 H2A 0.9900
C2 H2B 0.9900
C3 C4 1.503(4)
C3 H3A 0.9900
C3 H3B 0.9900
C4 H4A 0.9900
C4 H4B 0.9900
C5 C7 1.521(3)
C5 C6 1.525(2)
C5 H5 1.0000
C6 H6A 0.9800
C6 H6B 0.9800
C6 H6C 0.9800
C7 H7A 0.9800
C7 H7B 0.9800
C7 H7C 0.9800
C8 C10 1.525(2)
C8 C9 1.529(2)
C8 H8 1.0000
C9 H9A 0.9800
C9 H9B 0.9800
C9 H9C 0.9800
C10 H10A 0.9800
C10 H10B 0.9800
C10 H10C 0.9800
C11 C16 1.392(2)
C11 C12 1.396(2)
C12 C13 1.388(2)
C12 H12 0.9500
C13 C14 1.387(3)
C13 H13 0.9500
C14 C15 1.375(3)
C14 H14 0.9500
C15 C16 1.394(2)
C15 H15 0.9500
C16 H16 0.9500
C17 C18 1.388(2)
C17 C22 1.3924(19)
C18 C19 1.392(2)
C18 H18 0.9500
C19 C20 1.380(3)
C19 H19 0.9500
C20 C21 1.374(2)
C20 H20 0.9500
C21 C22 1.394(2)
C21 H21 0.9500
C22 H22 0.9500
C23 C24 1.394(2)
C23 C28 1.395(2)
C24 C25 1.392(2)
C24 H24 0.9500
C25 C26 1.381(3)
C25 H25 0.9500
C26 C27 1.379(3)
C26 H26 0.9500
C27 C28 1.394(2)
C27 H27 0.9500
C28 H28 0.9500
C29 C34 1.3917(19)
C29 C30 1.3996(19)
C30 C31 1.389(2)
C30 H30 0.9500
C31 C32 1.387(3)
C31 H31 0.9500
C32 C33 1.381(3)
C32 H32 0.9500
C33 C34 1.397(2)
C33 H33 0.9500
C34 H34 0.9500
C35 C40 1.395(2)
C35 C36 1.3971(19)
C36 C37 1.395(2)
C36 H36 0.9500
C37 C38 1.387(3)
C37 H37 0.9500
C38 C39 1.384(3)
C38 H38 0.9500
C39 C40 1.390(2)
C39 H39 0.9500
C40 H40 0.9500
C41 C46 1.393(2)
C41 C42 1.401(2)
C42 C43 1.389(2)
C42 H42 0.9500
C43 C44 1.386(3)
C43 H43 0.9500
C44 C45 1.380(3)
C44 H44 0.9500
C45 C46 1.395(2)
C45 H45 0.9500
C46 H46 0.9500
C2A C3A 1.498(13)
C2A H2A1 0.9900
C2A H2A2 0.9900
C3A C4A 1.513(13)
C3A H3A1 0.9900
C3A H3A2 0.9900
C4A H4A1 0.9900
C4A H4A2 0.9900

loop_
_geom_torsion_atom_site_label_1
_geom_torsion_atom_site_label_2
_geom_torsion_atom_site_label_3
_geom_torsion_atom_site_label_4
_geom_torsion
C1 Rh1 P1 C11 24.67(7)
P2 Rh1 P1 C11 -155.59(6)
C1 Rh1 P1 C23 -95.71(6)
P2 Rh1 P1 C23 84.03(6)
C1 Rh1 P1 C17 148.61(6)
P2 Rh1 P1 C17 -31.65(7)
C1 Rh1 P2 C41 -26.72(6)
P1 Rh1 P2 C41 153.54(6)
C1 Rh1 P2 C35 93.13(6)
P1 Rh1 P2 C35 -86.61(6)
C1 Rh1 P2 C29 -151.82(6)
P1 Rh1 P2 C29 28.44(7)
C5 N1 C1 N2 178.17(13)
C2 N1 C1 N2 3.0(3)
C2A N1 C1 N2 -17.4(5)
C5 N1 C1 Rh1 -1.49(19)
C2 N1 C1 Rh1 -176.66(19)
C2A N1 C1 Rh1 162.9(4)
C4 N2 C1 N1 -4.5(3)
C8 N2 C1 N1 -179.97(13)
C4A N2 C1 N1 14.7(5)
C4 N2 C1 Rh1 175.2(2)
C8 N2 C1 Rh1 -0.30(17)
C4A N2 C1 Rh1 -165.6(4)
P2 Rh1 C1 N1 90.19(11)
P1 Rh1 C1 N1 -89.89(11)
P2 Rh1 C1 N2 -89.45(11)
P1 Rh1 C1 N2 90.46(11)
C1 N1 C2 C3 -29.3(3)
C5 N1 C2 C3 155.4(2)
C2A N1 C2 C3 70.2(17)
N1 C2 C3 C4 54.8(3)
C1 N2 C4 C3 32.1(3)
C8 N2 C4 C3 -152.32(19)
C4A N2 C4 C3 -51.5(18)
C2 C3 C4 N2 -55.6(3)
C1 N1 C5 C7 113.38(16)
C2 N1 C5 C7 -71.1(2)
C2A N1 C5 C7 -52.7(4)
C1 N1 C5 C6 -122.32(15)
C2 N1 C5 C6 53.2(2)
C2A N1 C5 C6 71.6(4)
C1 N2 C8 C10 -114.00(15)
C4 N2 C8 C10 70.1(2)
C4A N2 C8 C10 51.8(4)
C1 N2 C8 C9 120.60(15)
C4 N2 C8 C9 -55.3(2)
C4A N2 C8 C9 -73.6(4)
C23 P1 C11 C16 -103.19(14)
C17 P1 C11 C16 0.36(15)
Rh1 P1 C11 C16 130.45(12)
C23 P1 C11 C12 76.63(12)
C17 P1 C11 C12 -179.82(11)
Rh1 P1 C11 C12 -49.73(13)
C16 C11 C12 C13 0.9(2)
P1 C11 C12 C13 -178.97(12)
C11 C12 C13 C14 -0.5(2)
C12 C13 C14 C15 -0.1(3)
C13 C14 C15 C16 0.3(3)
C12 C11 C16 C15 -0.7(2)
P1 C11 C16 C15 179.16(14)
C14 C15 C16 C11 0.1(3)
C11 P1 C17 C18 93.88(14)
C23 P1 C17 C18 -163.24(13)
Rh1 P1 C17 C18 -40.76(14)
C11 P1 C17 C22 -88.74(13)
C23 P1 C17 C22 14.14(14)
Rh1 P1 C17 C22 136.62(11)
C22 C17 C18 C19 1.1(3)
P1 C17 C18 C19 178.66(16)
C17 C18 C19 C20 -0.3(3)
C18 C19 C20 C21 -1.1(3)
C19 C20 C21 C22 1.7(3)
C18 C17 C22 C21 -0.5(2)
P1 C17 C22 C21 -177.92(12)
C20 C21 C22 C17 -0.9(3)
C11 P1 C23 C24 -166.92(11)
C17 P1 C23 C24 89.40(12)
Rh1 P1 C23 C24 -34.44(12)
C11 P1 C23 C28 14.92(14)
C17 P1 C23 C28 -88.76(13)
Rh1 P1 C23 C28 147.40(11)
C28 C23 C24 C25 2.7(2)
P1 C23 C24 C25 -175.54(12)
C23 C24 C25 C26 -1.1(3)
C24 C25 C26 C27 -1.8(3)
C25 C26 C27 C28 3.1(3)
C26 C27 C28 C23 -1.5(3)
C24 C23 C28 C27 -1.4(2)
P1 C23 C28 C27 176.75(12)
C41 P2 C29 C34 -122.15(12)
C35 P2 C29 C34 133.02(12)
Rh1 P2 C29 C34 10.63(13)
C41 P2 C29 C30 60.10(13)
C35 P2 C29 C30 -44.74(13)
Rh1 P2 C29 C30 -167.12(10)
C34 C29 C30 C31 -0.1(2)
P2 C29 C30 C31 177.71(12)
C29 C30 C31 C32 -0.4(2)
C30 C31 C32 C33 0.7(3)
C31 C32 C33 C34 -0.4(3)
C30 C29 C34 C33 0.4(2)
P2 C29 C34 C33 -177.47(12)
C32 C33 C34 C29 -0.1(2)
C41 P2 C35 C40 171.47(11)
C29 P2 C35 C40 -84.02(12)
Rh1 P2 C35 C40 42.65(12)
C41 P2 C35 C36 -9.54(14)
C29 P2 C35 C36 94.98(13)
Rh1 P2 C35 C36 -138.36(11)
C40 C35 C36 C37 -0.8(2)
P2 C35 C36 C37 -179.81(12)
C35 C36 C37 C38 0.9(2)
C36 C37 C38 C39 0.2(3)
C37 C38 C39 C40 -1.4(3)
C38 C39 C40 C35 1.4(2)
C36 C35 C40 C39 -0.3(2)
P2 C35 C40 C39 178.76(12)
C35 P2 C41 C46 120.45(12)
C29 P2 C41 C46 18.49(13)
Rh1 P2 C41 C46 -114.45(11)
C35 P2 C41 C42 -66.25(12)
C29 P2 C41 C42 -168.21(11)
Rh1 P2 C41 C42 58.85(12)
C46 C41 C42 C43 -1.7(2)
P2 C41 C42 C43 -175.39(12)
C41 C42 C43 C44 1.3(2)
C42 C43 C44 C45 0.0(3)
C43 C44 C45 C46 -1.0(2)
C42 C41 C46 C45 0.8(2)
P2 C41 C46 C45 174.13(12)
C44 C45 C46 C41 0.5(2)
C1 N1 C2A C3A 40.7(8)
C5 N1 C2A C3A -154.1(5)
C2 N1 C2A C3A -51.4(14)
N1 C2A C3A C4A -59.4(9)
C2A C3A C4A N2 59.3(9)
C1 N2 C4A C3A -36.7(8)
C4 N2 C4A C3A 70.4(17)
C8 N2 C4A C3A 157.8(5)
